data_1566017
loop_
_publ_author_name
'Yadav, Archana'
Somnath,
'Ahmad, Musheer'
'Ahmad Siddiqui, Kafeel'

_publ_section_title
;
 Luminescent properties of activated forms of rigid ligand
 Cd(II)-coordination polymers sustained by hydrogen bond
;
_journal_name_full 'Inorganica Chimica Acta'
_journal_page_first 120660
_journal_paper_doi 10.1016/j.ica.2021.120660
_journal_volume 529
_journal_year 2022
_chemical_formula_moiety 'C28 H28 Cd2 N4 O8, H2 O'
_chemical_formula_sum 'C28 H30 Cd2 N4 O9'
_chemical_formula_weight 791.39
_space_group_crystal_system monoclinic
_space_group_IT_number 14
_space_group_name_Hall '-P 2yn'
_space_group_name_H-M_alt 'P 1 21/n 1'
_symmetry_Int_Tables_number 14
_atom_sites_solution_primary iterative
_cell_angle_alpha 90
_cell_angle_beta 91.200(2)
_cell_angle_gamma 90
_cell_formula_units_Z 4
_cell_length_a 13.2760(9)
_cell_length_b 11.7677(8)
_cell_length_c 19.5156(14)
_cell_measurement_reflns_used 9871
_cell_measurement_temperature 100(2)
_cell_measurement_theta_max 22.09
_cell_measurement_theta_min 3.11
_cell_volume 3048.2(4)
_computing_cell_refinement 'SAINT V8.38A (?, 2016)'
_computing_data_reduction 'SAINT V8.38A (?, 2016)'
_computing_molecular_graphics 'Olex2 (Dolomanov et al., 2009)'
_computing_publication_material 'Olex2 (Dolomanov et al., 2009)'
_computing_structure_refinement 'olex2.refine (Bourhis et al., 2015)'
_computing_structure_solution 'olex2.solve (Bourhis et al., 2015)'
_diffrn_ambient_temperature 100(2)
_diffrn_measured_fraction_theta_full 0.9972
_diffrn_measured_fraction_theta_max 0.9972
_diffrn_measurement_device_type 'Bruker APEX-II CCD'
_diffrn_measurement_method '\f and \w scans'
_diffrn_radiation_type 'Mo K\a'
_diffrn_radiation_wavelength 0.71073
_diffrn_reflns_av_R_equivalents 0.0555
_diffrn_reflns_av_unetI/netI 0.0342
_diffrn_reflns_limit_h_max 17
_diffrn_reflns_limit_h_min -17
_diffrn_reflns_limit_k_max 15
_diffrn_reflns_limit_k_min -15
_diffrn_reflns_limit_l_max 25
_diffrn_reflns_limit_l_min -26
_diffrn_reflns_number 47454
_diffrn_reflns_theta_full 25.0478
_diffrn_reflns_theta_max 25.05
_diffrn_reflns_theta_min 2.31
_diffrn_standards_number 0
_exptl_absorpt_coefficient_mu 1.453
_exptl_absorpt_correction_T_max 0.7457
_exptl_absorpt_correction_T_min 0.6534
_exptl_absorpt_correction_type multi-scan
_exptl_absorpt_process_details
;
SADABS-2016/2 (Bruker,2016/2) was used for absorption correction.
wR2(int) was 0.0940 before and 0.0628 after correction.
The Ratio of minimum to maximum transmission is 0.8762.
The \l/2 correction factor is Not present.
;
_exptl_crystal_colour colourless
_exptl_crystal_colour_primary colourless
_exptl_crystal_density_diffrn 1.7243
_exptl_crystal_description needle
_exptl_crystal_F_000 1570.2903
_exptl_crystal_size_max 0.41
_exptl_crystal_size_mid 0.28
_exptl_crystal_size_min 0.17
_refine_diff_density_max 0.4179
_refine_diff_density_min -0.4163
_refine_diff_density_rms 0.1048
_refine_ls_d_res_high 0.8394
_refine_ls_d_res_low 8.8054
_refine_ls_goodness_of_fit_ref 1.0925
_refine_ls_hydrogen_treatment mixed
_refine_ls_matrix_type full
_refine_ls_number_constraints 51
_refine_ls_number_parameters 395
_refine_ls_number_reflns 5378
_refine_ls_number_restraints 0
_refine_ls_restrained_S_all 1.0925
_refine_ls_R_factor_all 0.0292
_refine_ls_R_factor_gt 0.0243
_refine_ls_shift/su_max 0.0006
_refine_ls_shift/su_mean 0.0000
_refine_ls_structure_factor_coef Fsqd
_refine_ls_weighting_details 'w=1/[\s^2^(Fo^2^)+(0.0144P)^2^+4.9296P] where P=(Fo^2^+2Fc^2^)/3'
_refine_ls_weighting_scheme calc
_refine_ls_wR_factor_gt 0.0529
_refine_ls_wR_factor_ref 0.0562
_reflns_Friedel_coverage 0.0
_reflns_limit_h_max 12
_reflns_limit_h_min -15
_reflns_limit_k_max 14
_reflns_limit_k_min 0
_reflns_limit_l_max 23
_reflns_limit_l_min -12
_reflns_number_gt 4889
_reflns_number_total 5378
_reflns_threshold_expression I>=2u(I)
_cod_data_source_file ICA-2022-529-120660.cif
_cod_data_source_block PD69
_cod_database_code 1566017
_olex2_refinement_description
;
1. Fixed Uiso
 At 1.2 times of:
  All C(H) groups
 At 1.5 times of:
  All C(H,H,H) groups, All O(H,H) groups
2.a Free rotating group:
 O9(H9a,H9b)
2.b Aromatic/amide H refined with riding coordinates:
 C1(H1), C5(H5), C4(H4), C2(H2), C11(H11), C15(H15), C14(H14), C12(H12),
 C9(H9), C8(H8), C7(H7), C10(H10), C18(H18), C19(H19), C20(H20), C17(H17)
2.c Idealised Me refined as rotating group:
 C26(H26a,H26b,H26c), C22(H22a,H22b,H22c), C24(H24a,H24b,H24c), C28(H28a,H28b,
 H28c)
;

loop_
_space_group_symop_id
_space_group_symop_operation_xyz
1 x,y,z
2 -x+1/2,y+1/2,-z+1/2
3 -x,-y,-z
4 x-1/2,-y-1/2,z-1/2

loop_
_atom_site_label
_atom_site_type_symbol
_atom_site_fract_x
_atom_site_fract_y
_atom_site_fract_z
_atom_site_U_iso_or_equiv
_atom_site_adp_type
_atom_site_occupancy
_atom_site_refinement_flags_posn
Cd1 Cd 0.157743(15) 0.720386(16) 0.575911(10) 0.01138(6) Uani 1.000000 .
Cd2 Cd 0.376273(15) 0.744219(16) 0.443742(10) 0.01064(6) Uani 1.000000 .
O1 O 0.01540(16) 0.69922(17) 0.64523(11) 0.0223(5) Uani 1.000000 .
O2 O 0.06427(16) 0.87487(17) 0.62476(11) 0.0222(5) Uani 1.000000 .
O3 O 0.18186(16) 0.53305(16) 0.56183(10) 0.0207(5) Uani 1.000000 .
O4 O 0.28090(17) 0.5879(2) 0.47827(12) 0.0330(6) Uani 1.000000 .
O5 O 0.48629(15) 0.62169(16) 0.38680(10) 0.0199(5) Uani 1.000000 .
O6 O 0.51674(15) 0.80423(16) 0.37445(10) 0.0198(5) Uani 1.000000 .
O7 O 0.26686(15) 0.84214(17) 0.52521(10) 0.0192(5) Uani 1.000000 .
O8 O 0.35331(15) 0.94619(16) 0.45450(10) 0.0171(4) Uani 1.000000 .
N1 N 0.47829(17) 0.73191(19) 0.54078(11) 0.0116(5) Uani 1.000000 .
N2 N 0.76793(17) 0.74493(18) 0.84926(12) 0.0119(5) Uani 1.000000 .
N3 N 0.26876(17) 0.71710(19) 0.66948(12) 0.0136(5) Uani 1.000000 .
N4 N 0.55997(18) 0.7608(2) 0.97673(12) 0.0161(5) Uani 1.000000 .
C1 C 0.5269(2) 0.8261(2) 0.56178(14) 0.0148(6) Uani 1.000000 .
H1 H 0.5217(2) 0.8924(2) 0.53418(14) 0.0177(7) Uiso 1.000000 R
C2 C 0.5838(2) 0.8310(2) 0.62144(14) 0.0147(6) Uani 1.000000 .
H2 H 0.6164(2) 0.8997(2) 0.63464(14) 0.0176(7) Uiso 1.000000 R
C3 C 0.5931(2) 0.7340(2) 0.66247(14) 0.0111(6) Uani 1.000000 .
C4 C 0.5445(2) 0.6357(2) 0.64006(14) 0.0134(6) Uani 1.000000 .
H4 H 0.5498(2) 0.5676(2) 0.66600(14) 0.0161(7) Uiso 1.000000 R
C5 C 0.4883(2) 0.6384(2) 0.57935(14) 0.0128(6) Uani 1.000000 .
H5 H 0.4555(2) 0.5707(2) 0.56449(14) 0.0154(7) Uiso 1.000000 R
C6 C 0.6529(2) 0.7371(2) 0.72725(14) 0.0114(6) Uani 1.000000 .
C7 C 0.6584(2) 0.8357(2) 0.76693(14) 0.0127(6) Uani 1.000000 .
H7 H 0.6231(2) 0.9022(2) 0.75281(14) 0.0152(7) Uiso 1.000000 R
C8 C 0.7154(2) 0.8357(2) 0.82682(14) 0.0128(6) Uani 1.000000 .
H8 H 0.7177(2) 0.9032(2) 0.85352(14) 0.0154(7) Uiso 1.000000 R
C9 C 0.7626(2) 0.6502(2) 0.81114(14) 0.0152(6) Uani 1.000000 .
H9 H 0.7990(2) 0.5851(2) 0.82636(14) 0.0182(7) Uiso 1.000000 R
C10 C 0.7067(2) 0.6427(2) 0.75090(14) 0.0133(6) Uani 1.000000 .
H10 H 0.7048(2) 0.5736(2) 0.72570(14) 0.0159(7) Uiso 1.000000 R
C11 C 0.3199(2) 0.8110(2) 0.68664(14) 0.0148(6) Uani 1.000000 .
H11 H 0.3153(2) 0.8746(2) 0.65676(14) 0.0178(7) Uiso 1.000000 R
C12 C 0.3788(2) 0.8208(2) 0.74498(14) 0.0136(6) Uani 1.000000 .
H12 H 0.4135(2) 0.8897(2) 0.75483(14) 0.0163(7) Uiso 1.000000 R
C13 C 0.3871(2) 0.7283(2) 0.78981(14) 0.0125(6) Uani 1.000000 .
C14 C 0.3356(2) 0.6293(2) 0.77141(14) 0.0162(6) Uani 1.000000 .
H14 H 0.3404(2) 0.5637(2) 0.79969(14) 0.0194(7) Uiso 1.000000 R
C15 C 0.2777(2) 0.6271(2) 0.71181(14) 0.0149(6) Uani 1.000000 .
H15 H 0.2425(2) 0.5592(2) 0.70018(14) 0.0179(7) Uiso 1.000000 R
C16 C 0.4466(2) 0.7383(2) 0.85451(14) 0.0140(6) Uani 1.000000 .
C17 C 0.4637(2) 0.8442(2) 0.88508(14) 0.0170(6) Uani 1.000000 .
H17 H 0.4368(2) 0.9111(2) 0.86456(14) 0.0204(7) Uiso 1.000000 R
C18 C 0.5197(2) 0.8509(3) 0.94489(15) 0.0184(6) Uani 1.000000 .
H18 H 0.5303(2) 0.9238(3) 0.96474(15) 0.0221(8) Uiso 1.000000 R
C19 C 0.5427(2) 0.6586(2) 0.94791(15) 0.0185(6) Uani 1.000000 .
H19 H 0.5699(2) 0.5933(2) 0.97004(15) 0.0221(8) Uiso 1.000000 R
C20 C 0.4875(2) 0.6439(2) 0.88799(15) 0.0174(6) Uani 1.000000 .
H20 H 0.4775(2) 0.5699(2) 0.86963(15) 0.0209(7) Uiso 1.000000 R
C21 C 0.2937(2) 0.9392(2) 0.50279(14) 0.0156(6) Uani 1.000000 .
C22 C 0.2558(3) 1.0444(3) 0.53687(17) 0.0304(8) Uani 1.000000 .
H22a H 0.3097(6) 1.0772(11) 0.5657(9) 0.0456(12) Uiso 1.000000 GR
H22b H 0.2347(16) 1.0997(8) 0.50188(17) 0.0456(12) Uiso 1.000000 GR
H22c H 0.1983(11) 1.0252(4) 0.5653(9) 0.0456(12) Uiso 1.000000 GR
C23 C 0.5380(2) 0.7015(2) 0.36327(14) 0.0156(6) Uani 1.000000 .
C24 C 0.6285(3) 0.6730(3) 0.32096(18) 0.0322(8) Uani 1.000000 .
H24a H 0.6847(6) 0.6504(19) 0.35139(19) 0.0483(12) Uiso 1.000000 GR
H24b H 0.6117(6) 0.6103(14) 0.2897(9) 0.0483(12) Uiso 1.000000 GR
H24c H 0.6480(11) 0.7398(7) 0.2943(9) 0.0483(12) Uiso 1.000000 GR
C25 C 0.2392(2) 0.5130(3) 0.51226(15) 0.0184(6) Uani 1.000000 .
C26 C 0.2561(3) 0.3903(3) 0.49387(19) 0.0405(10) Uani 1.000000 .
H26a H 0.2186(16) 0.3415(3) 0.5251(8) 0.0608(15) Uiso 1.000000 GR
H26b H 0.2325(18) 0.3768(6) 0.4467(5) 0.0608(15) Uiso 1.000000 GR
H26c H 0.3281(4) 0.3727(6) 0.4979(13) 0.0608(15) Uiso 1.000000 GR
C27 C 0.0040(2) 0.8057(3) 0.65107(16) 0.0221(7) Uani 1.000000 .
C28 C -0.0850(3) 0.8496(3) 0.6900(2) 0.0390(9) Uani 1.000000 .
H28a H -0.1432(6) 0.858(2) 0.6586(3) 0.0586(14) Uiso 1.000000 GR
H28b H -0.1014(12) 0.7960(11) 0.7265(9) 0.0586(14) Uiso 1.000000 GR
H28c H -0.0684(7) 0.9237(10) 0.7100(11) 0.0586(14) Uiso 1.000000 GR
O9 O 0.49365(17) 0.94631(17) 0.25863(11) 0.0233(5) Uani 1.000000 .
H9a H 0.503(3) 0.9060(19) 0.2943(8) 0.0349(7) Uiso 1.000000 G
H9b H 0.499(3) 0.8999(18) 0.2255(9) 0.0349(7) Uiso 1.000000 G

loop_
_atom_site_aniso_label
_atom_site_aniso_U_11
_atom_site_aniso_U_22
_atom_site_aniso_U_33
_atom_site_aniso_U_12
_atom_site_aniso_U_13
_atom_site_aniso_U_23
Cd1 0.01172(11) 0.01343(11) 0.00901(11) -0.00086(8) 0.00058(8) 0.00035(8)
Cd2 0.01023(11) 0.01451(11) 0.00712(11) -0.00140(7) -0.00112(7) 0.00107(7)
O1 0.0239(12) 0.0179(11) 0.0254(12) 0.0005(9) 0.0099(9) 0.0015(9)
O2 0.0243(12) 0.0170(11) 0.0257(12) 0.0023(9) 0.0102(9) 0.0027(9)
O3 0.0267(12) 0.0151(11) 0.0203(12) 0.0003(9) 0.0037(9) -0.0021(8)
O4 0.0266(13) 0.0414(14) 0.0306(14) -0.0191(11) -0.0069(10) 0.0215(11)
O5 0.0247(12) 0.0122(10) 0.0230(12) -0.0004(8) 0.0075(9) 0.0008(8)
O6 0.0235(12) 0.0128(11) 0.0235(12) 0.0002(8) 0.0081(9) 0.0019(9)
O7 0.0172(11) 0.0215(11) 0.0190(11) -0.0033(8) 0.0039(9) 0.0066(9)
O8 0.0215(11) 0.0161(10) 0.0139(11) -0.0023(8) 0.0051(9) 0.0011(8)
N1 0.0110(12) 0.0148(12) 0.0089(12) 0.0001(9) -0.0018(9) 0.0017(9)
N2 0.0115(12) 0.0140(12) 0.0103(12) 0.0011(9) 0.0004(9) -0.0002(9)
N3 0.0143(12) 0.0142(12) 0.0124(12) 0.0005(9) 0.0007(9) -0.0004(9)
N4 0.0125(13) 0.0197(13) 0.0161(13) 0.0002(10) 0.0011(10) -0.0013(10)
C1 0.0159(15) 0.0151(14) 0.0133(15) -0.0014(11) -0.0015(11) 0.0037(11)
C2 0.0159(15) 0.0129(14) 0.0150(15) -0.0033(11) -0.0020(11) 0.0022(11)
C3 0.0112(14) 0.0133(14) 0.0089(13) 0.0020(10) 0.0003(11) -0.0001(11)
C4 0.0164(15) 0.0124(14) 0.0115(14) 0.0005(11) -0.0003(11) 0.0010(11)
C5 0.0139(14) 0.0126(14) 0.0120(14) -0.0007(11) -0.0018(11) -0.0015(11)
C6 0.0107(14) 0.0140(14) 0.0096(14) -0.0008(11) 0.0008(11) 0.0021(11)
C7 0.0132(14) 0.0118(14) 0.0130(14) 0.0003(11) -0.0005(11) -0.0003(11)
C8 0.0124(14) 0.0125(14) 0.0135(14) 0.0002(11) 0.0003(11) -0.0017(11)
C9 0.0171(15) 0.0136(14) 0.0147(15) 0.0048(11) -0.0014(11) 0.0008(11)
C10 0.0158(15) 0.0116(14) 0.0124(14) 0.0019(11) -0.0006(11) -0.0024(11)
C11 0.0161(15) 0.0148(14) 0.0136(15) -0.0010(11) 0.0015(11) 0.0006(11)
C12 0.0144(15) 0.0132(14) 0.0132(14) -0.0017(11) 0.0024(11) -0.0022(11)
C13 0.0090(14) 0.0167(14) 0.0118(14) 0.0014(11) 0.0019(11) -0.0026(11)
C14 0.0189(16) 0.0163(15) 0.0133(15) -0.0017(12) 0.0003(12) 0.0034(11)
C15 0.0155(15) 0.0144(14) 0.0149(15) -0.0040(11) 0.0001(11) -0.0023(11)
C16 0.0103(14) 0.0194(15) 0.0124(14) -0.0009(11) 0.0047(11) -0.0020(11)
C17 0.0187(15) 0.0164(15) 0.0159(15) 0.0050(12) -0.0006(12) -0.0054(12)
C18 0.0168(15) 0.0222(16) 0.0162(16) 0.0037(12) -0.0016(12) -0.0069(12)
C19 0.0185(16) 0.0172(15) 0.0195(16) -0.0019(12) -0.0020(12) 0.0028(12)
C20 0.0177(16) 0.0161(15) 0.0185(16) -0.0012(12) -0.0020(12) -0.0016(12)
C21 0.0140(15) 0.0213(16) 0.0114(15) -0.0004(12) -0.0018(12) 0.0001(12)
C22 0.037(2) 0.0282(18) 0.0268(19) 0.0053(15) 0.0087(15) -0.0047(14)
C23 0.0159(15) 0.0176(16) 0.0132(15) 0.0027(12) 0.0002(11) 0.0026(12)
C24 0.031(2) 0.0292(19) 0.037(2) 0.0079(15) 0.0163(16) 0.0029(15)
C25 0.0155(15) 0.0216(16) 0.0179(16) -0.0021(12) -0.0026(12) 0.0057(12)
C26 0.054(3) 0.030(2) 0.038(2) 0.0094(17) 0.0263(19) -0.0041(16)
C27 0.0254(17) 0.0220(17) 0.0192(16) 0.0031(13) 0.0041(13) 0.0010(13)
C28 0.038(2) 0.030(2) 0.050(2) 0.0088(16) 0.0258(18) 0.0044(17)
O9 0.0350(13) 0.0121(10) 0.0228(12) 0.0011(9) 0.0003(10) 0.0007(9)

loop_
_atom_type_symbol
_atom_type_scat_dispersion_real
_atom_type_scat_dispersion_imag
_atom_type_scat_Cromer_Mann_a1
_atom_type_scat_Cromer_Mann_a2
_atom_type_scat_Cromer_Mann_a3
_atom_type_scat_Cromer_Mann_a4
_atom_type_scat_Cromer_Mann_b1
_atom_type_scat_Cromer_Mann_b2
_atom_type_scat_Cromer_Mann_b3
_atom_type_scat_Cromer_Mann_b4
_atom_type_scat_Cromer_Mann_c
_atom_type_scat_source
_atom_type_scat_dispersion_source
H 0.00000 0.00000 0.49300 0.32291 0.14019 0.04081 10.51090 26.12570 3.14236 57.79970 0.0030380000826 'International Tables Volume C Table 6.1.1.4 (pp. 500-502)' 'Henke, Gullikson and Davis, At. Data and Nucl. Data Tables, 1993, 54, 2'
C 0.00347 0.00161 2.31000 1.02000 1.58860 0.86500 20.84390 10.20750 0.56870 51.65120 0.215599998832 'International Tables Volume C Table 6.1.1.4 (pp. 500-502)' 'Henke, Gullikson and Davis, At. Data and Nucl. Data Tables, 1993, 54, 2'
Cd -0.80532 1.22853 19.22140 17.64440 4.46100 1.60290 0.59460 6.90890 24.70080 87.48250 5.06939983368 'International Tables Volume C Table 6.1.1.4 (pp. 500-502)' 'Henke, Gullikson and Davis, At. Data and Nucl. Data Tables, 1993, 54, 2'
O 0.01158 0.00611 3.04850 2.28680 1.54630 0.86700 13.27710 5.70110 0.32390 32.90890 0.250800013542 'International Tables Volume C Table 6.1.1.4 (pp. 500-502)' 'Henke, Gullikson and Davis, At. Data and Nucl. Data Tables, 1993, 54, 2'
N 0.00653 0.00323 12.21260 3.13220 2.01250 1.16630 0.00570 9.89330 28.99750 0.58260 -11.5290002823 'International Tables Volume C Table 6.1.1.4 (pp. 500-502)' 'Henke, Gullikson and Davis, At. Data and Nucl. Data Tables, 1993, 54, 2'

loop_
_geom_angle_atom_site_label_1
_geom_angle_atom_site_label_2
_geom_angle_atom_site_label_3
_geom_angle
_geom_angle_site_symmetry_1
_geom_angle_site_symmetry_3
O2 Cd1 O1 55.08(7) . .
O3 Cd1 O1 94.84(7) . .
O3 Cd1 O2 149.92(7) . .
O7 Cd1 O1 147.07(7) . .
O7 Cd1 O2 91.99(7) . .
O7 Cd1 O3 118.08(7) . .
N3 Cd1 O1 92.87(8) . .
N3 Cd1 O2 91.44(8) . .
N3 Cd1 O3 89.44(8) . .
N3 Cd1 O7 87.31(8) . .
N4 Cd1 O1 92.73(8) 4_575 .
N4 Cd1 O2 88.52(8) 4_575 .
N4 Cd1 O3 94.04(8) 4_575 .
N4 Cd1 O7 85.82(8) 4_575 .
N4 Cd1 N3 173.13(8) 4_575 .
O5 Cd2 O4 89.96(8) . .
O6 Cd2 O4 144.53(8) . .
O6 Cd2 O5 54.78(7) . .
O7 Cd2 O4 81.48(8) . .
O7 Cd2 O5 166.92(7) . .
O7 Cd2 O6 133.87(7) . .
O8 Cd2 O4 132.93(8) . .
O8 Cd2 O5 136.80(7) . .
O8 Cd2 O6 82.05(6) . .
O8 Cd2 O7 53.40(6) . .
N1 Cd2 O4 91.50(8) . .
N1 Cd2 O5 89.40(8) . .
N1 Cd2 O6 91.77(7) . .
N1 Cd2 O7 81.01(7) . .
N1 Cd2 O8 93.65(7) . .
N2 Cd2 O4 86.67(8) 4_575 .
N2 Cd2 O5 92.24(8) 4_575 .
N2 Cd2 O6 90.69(7) 4_575 .
N2 Cd2 O7 97.08(7) 4_575 .
N2 Cd2 O8 86.41(7) 4_575 .
N2 Cd2 N1 177.53(8) 4_575 .
C27 O1 Cd1 92.64(18) . .
C27 O2 Cd1 90.59(17) . .
C25 O3 Cd1 111.47(18) . .
C25 O4 Cd2 164.3(2) . .
C23 O5 Cd2 93.64(16) . .
C23 O6 Cd2 89.70(16) . .
Cd2 O7 Cd1 112.04(8) . .
C21 O7 Cd1 153.65(19) . .
C21 O7 Cd2 91.42(16) . .
C21 O8 Cd2 94.86(17) . .
C1 N1 Cd2 117.92(17) . .
C5 N1 Cd2 124.22(18) . .
C5 N1 C1 117.8(2) . .
C8 N2 Cd2 121.63(17) . 4_676
C9 N2 Cd2 120.78(17) . 4_676
C9 N2 C8 117.3(2) . .
C11 N3 Cd1 119.61(18) . .
C15 N3 Cd1 122.77(18) . .
C15 N3 C11 117.3(2) . .
C18 N4 Cd1 121.60(19) . 4_676
C19 N4 Cd1 121.50(19) . 4_676
C19 N4 C18 116.9(2) . .
H1 C1 N1 118.49(15) . .
C2 C1 N1 123.0(3) . .
C2 C1 H1 118.49(16) . .
H2 C2 C1 120.32(16) . .
C3 C2 C1 119.4(3) . .
C3 C2 H2 120.32(16) . .
C4 C3 C2 117.7(2) . .
C6 C3 C2 120.6(2) . .
C6 C3 C4 121.8(2) . .
H4 C4 C3 120.40(16) . .
C5 C4 C3 119.2(2) . .
C5 C4 H4 120.40(16) . .
C4 C5 N1 123.0(2) . .
H5 C5 N1 118.52(15) . .
H5 C5 C4 118.52(16) . .
C7 C6 C3 121.0(2) . .
C10 C6 C3 121.7(2) . .
C10 C6 C7 117.3(2) . .
H7 C7 C6 120.30(16) . .
C8 C7 C6 119.4(2) . .
C8 C7 H7 120.30(16) . .
C7 C8 N2 123.2(2) . .
H8 C8 N2 118.39(15) . .
H8 C8 C7 118.39(16) . .
H9 C9 N2 118.42(15) . .
C10 C9 N2 123.2(2) . .
C10 C9 H9 118.42(16) . .
C9 C10 C6 119.6(2) . .
H10 C10 C6 120.22(16) . .
H10 C10 C9 120.22(16) . .
H11 C11 N3 118.14(16) . .
C12 C11 N3 123.7(3) . .
C12 C11 H11 118.14(16) . .
H12 C12 C11 120.34(16) . .
C13 C12 C11 119.3(3) . .
C13 C12 H12 120.34(16) . .
C14 C13 C12 117.2(3) . .
C16 C13 C12 120.4(2) . .
C16 C13 C14 122.4(3) . .
H14 C14 C13 120.20(16) . .
C15 C14 C13 119.6(3) . .
C15 C14 H14 120.20(16) . .
C14 C15 N3 122.8(3) . .
H15 C15 N3 118.59(15) . .
H15 C15 C14 118.59(16) . .
C17 C16 C13 120.9(3) . .
C20 C16 C13 122.2(3) . .
C20 C16 C17 116.9(3) . .
H17 C17 C16 120.18(17) . .
C18 C17 C16 119.6(3) . .
C18 C17 H17 120.18(17) . .
C17 C18 N4 123.6(3) . .
H18 C18 N4 118.19(16) . .
H18 C18 C17 118.19(17) . .
H19 C19 N4 118.28(16) . .
C20 C19 N4 123.4(3) . .
C20 C19 H19 118.28(17) . .
C19 C20 C16 119.5(3) . .
H20 C20 C16 120.25(16) . .
H20 C20 C19 120.25(17) . .
O8 C21 O7 120.3(3) . .
C22 C21 O7 119.3(3) . .
C22 C21 O8 120.4(3) . .
H22a C22 C21 109.5 . .
H22b C22 C21 109.5 . .
H22b C22 H22a 109.5 . .
H22c C22 C21 109.5 . .
H22c C22 H22a 109.5 . .
H22c C22 H22b 109.5 . .
O6 C23 O5 121.9(3) . .
C24 C23 O5 118.7(3) . .
C24 C23 O6 119.4(3) . .
H24a C24 C23 109.5 . .
H24b C24 C23 109.5 . .
H24b C24 H24a 109.5 . .
H24c C24 C23 109.5 . .
H24c C24 H24a 109.5 . .
H24c C24 H24b 109.5 . .
O4 C25 O3 124.0(3) . .
C26 C25 O3 117.1(3) . .
C26 C25 O4 118.9(3) . .
H26a C26 C25 109.5 . .
H26b C26 C25 109.5 . .
H26b C26 H26a 109.5 . .
H26c C26 C25 109.5 . .
H26c C26 H26a 109.5 . .
H26c C26 H26b 109.5 . .
O2 C27 O1 121.6(3) . .
C28 C27 O1 118.7(3) . .
C28 C27 O2 119.7(3) . .
H28a C28 C27 109.5 . .
H28b C28 C27 109.5 . .
H28b C28 H28a 109.5 . .
H28c C28 C27 109.5 . .
H28c C28 H28a 109.5 . .
H28c C28 H28b 109.5 . .
H9b O9 H9a 104.5 . .

loop_
_geom_bond_atom_site_label_1
_geom_bond_atom_site_label_2
_geom_bond_distance
_geom_bond_site_symmetry_2
Cd1 O1 2.360(2) .
Cd1 O2 2.409(2) .
Cd1 O3 2.245(2) .
Cd1 O7 2.2782(19) .
Cd1 N3 2.323(2) .
Cd1 N4 2.319(2) 4_575
Cd2 O4 2.340(2) .
Cd2 O5 2.348(2) .
Cd2 O6 2.431(2) .
Cd2 O7 2.462(2) .
Cd2 O8 2.4060(19) .
Cd2 N1 2.310(2) .
Cd2 N2 2.318(2) 4_575
O1 C27 1.267(4) .
O2 C27 1.259(4) .
O3 C25 1.265(4) .
O4 C25 1.240(4) .
O5 C23 1.256(3) .
O6 C23 1.261(3) .
O7 C21 1.277(3) .
O8 C21 1.246(3) .
N1 C1 1.342(4) .
N1 C5 1.339(3) .
N2 C8 1.344(3) .
N2 C9 1.342(3) .
N3 C11 1.336(4) .
N3 C15 1.347(4) .
N4 C18 1.336(4) .
N4 C19 1.344(4) .
C1 H1 0.9500 .
C1 C2 1.376(4) .
C2 H2 0.9500 .
C2 C3 1.399(4) .
C3 C4 1.390(4) .
C3 C6 1.480(4) .
C4 H4 0.9500 .
C4 C5 1.387(4) .
C5 H5 0.9500 .
C6 C7 1.396(4) .
C6 C10 1.394(4) .
C7 H7 0.9500 .
C7 C8 1.379(4) .
C8 H8 0.9500 .
C9 H9 0.9500 .
C9 C10 1.380(4) .
C10 H10 0.9500 .
C11 H11 0.9500 .
C11 C12 1.372(4) .
C12 H12 0.9500 .
C12 C13 1.399(4) .
C13 C14 1.394(4) .
C13 C16 1.480(4) .
C14 H14 0.9500 .
C14 C15 1.382(4) .
C15 H15 0.9500 .
C16 C17 1.398(4) .
C16 C20 1.394(4) .
C17 H17 0.9500 .
C17 C18 1.373(4) .
C18 H18 0.9500 .
C19 H19 0.9500 .
C19 C20 1.378(4) .
C20 H20 0.9500 .
C21 C22 1.497(4) .
C22 H22a 0.9800 .
C22 H22b 0.9800 .
C22 H22c 0.9800 .
C23 C24 1.511(4) .
C24 H24a 0.9800 .
C24 H24b 0.9800 .
C24 H24c 0.9800 .
C25 C26 1.506(5) .
C26 H26a 0.9800 .
C26 H26b 0.9800 .
C26 H26c 0.9800 .
C27 C28 1.509(4) .
C28 H28a 0.9800 .
C28 H28b 0.9800 .
C28 H28c 0.9800 .
O9 H9a 0.8500 .
O9 H9b 0.8500 .
